data_5000153
loop_
_publ_author_name
'Braibanti, A.'
'Tiripicchio, A.'
'Camellini, M. T.'

_publ_section_title
;
 Crystal and molecular structure of thiocarbohydrazide
;
_journal_issue 11
_journal_name_full 'Acta Crystallographica Section B'
_journal_page_first 2286
_journal_page_last 2290
_journal_paper_doi 10.1107/S0567740869005589
_journal_volume 25
_journal_year 1969
_chemical_formula_sum 'C H6 N4 S'
_space_group_IT_number 14
_symmetry_cell_setting monoclinic
_symmetry_space_group_name_Hall '-P 2ybc'
_symmetry_space_group_name_H-M 'P 1 21/c 1'
_cell_angle_alpha 90
_cell_angle_beta 122.4(1)
_cell_angle_gamma 90
_cell_formula_units_Z 4
_cell_length_a 4.74(1)
_cell_length_b 15.53(2)
_cell_length_c 7.19(1)
_cod_original_sg_symbol_H-M 'P 21/c'
_cod_original_formula_sum 'C1 H6 N4 S1'
_cod_database_code 5000153

loop_
_symmetry_equiv_pos_site_id
_symmetry_equiv_pos_as_xyz
1 x,y,z
2 -x,1/2+y,1/2-z
3 -x,-y,-z
4 x,-1/2-y,-1/2+z

loop_
_atom_site_label
_atom_site_type_symbol
_atom_site_fract_x
_atom_site_fract_y
_atom_site_fract_z
C1 C 0.15370 0.12530 0.45700
H11 H 0.00000 0.20840 0.60000
H21 H -0.18330 0.30690 0.31670
H22 H -0.45000 0.22500 0.22910
H31 H 0.46660 0.03250 0.63850
H41 H 0.14630 0.04710 0.83780
H42 H 0.51660 0.09590 0.94110
N1 N -0.00980 0.19220 0.46480
N2 N -0.20640 0.24550 0.28160
N3 N 0.32120 0.07660 0.63760
N4 N 0.28960 0.09440 0.81740
S1 S 0.16570 0.09700 0.22960

loop_
_atom_type_symbol
_atom_type_radius_bond
C 0.68
H 0.20
N 0.68
S 0.99
